data_7240176
loop_
_publ_author_name
'Collings, Ines'
'Saines, Paul James'
'Mikolasek, Mirko'
'Boffa Ballaran, Tiziana'
'Hanfland, Michael'

_publ_section_title
;
 Static disorder in a perovskite mixed-valence metal--organic framework
;
_journal_name_full CrystEngComm
_journal_paper_doi 10.1039/D0CE00119H
_journal_year 2020
_chemical_formula_moiety '(C2 H8 N1)0.75, (Fe C3 O6 H3), (H2 O)0.25'
_chemical_formula_sum 'C4.5 H9.5 Fe N0.75 O6.25'
_chemical_formula_weight 229.98
_space_group_crystal_system cubic
_space_group_IT_number 204
_space_group_name_Hall '-I 2 2 3'
_space_group_name_H-M_alt 'I m -3'
_atom_sites_solution_hydrogens mixed
_audit_creation_method SHELXL-2018/3
_audit_update_record
;
2020-01-23 deposited with the CCDC.	2020-03-24 downloaded from the CCDC.
;
_cell_angle_alpha 90
_cell_angle_beta 90
_cell_angle_gamma 90
_cell_formula_units_Z 8
_cell_length_a 12.04747(16)
_cell_length_b 12.04747(16)
_cell_length_c 12.04747(16)
_cell_measurement_reflns_used 4144
_cell_measurement_temperature 298(2)
_cell_measurement_theta_max 28.5720
_cell_measurement_theta_min 4.0780
_cell_volume 1748.59(4)
_computing_cell_refinement 'CrysAlisPro (Agilent Technologies, 2014)'
_computing_data_reduction 'CrysAlisPro (Agilent Technologies, 2014)'
_computing_molecular_graphics 'SHELXLE-2011 (Huebschle, 2011)'
_computing_structure_refinement 'SHELXL-2016/6 (Sheldrick, 2016)'
_computing_structure_solution 'SHELXT-2015 (Sheldrick, 2015)'
_diffrn_ambient_temperature 298(2)
_diffrn_measured_fraction_theta_full 0.997
_diffrn_measured_fraction_theta_max 0.969
_diffrn_measurement_device_type 'Xcalibur, Sapphire2, large Be window'
_diffrn_radiation_type MoK\a
_diffrn_radiation_wavelength 0.71073
_diffrn_reflns_av_R_equivalents 0.0596
_diffrn_reflns_av_unetI/netI 0.0165
_diffrn_reflns_Laue_measured_fraction_full 0.997
_diffrn_reflns_Laue_measured_fraction_max 0.969
_diffrn_reflns_limit_h_max 15
_diffrn_reflns_limit_h_min -16
_diffrn_reflns_limit_k_max 16
_diffrn_reflns_limit_k_min -15
_diffrn_reflns_limit_l_max 16
_diffrn_reflns_limit_l_min -16
_diffrn_reflns_number 10362
_diffrn_reflns_point_group_measured_fraction_full 0.997
_diffrn_reflns_point_group_measured_fraction_max 0.969
_diffrn_reflns_theta_full 25.242
_diffrn_reflns_theta_max 29.227
_diffrn_reflns_theta_min 3.382
_diffrn_source 'Enhance (Mo) X-ray Source'
_exptl_absorpt_coefficient_mu 1.713
_exptl_absorpt_correction_T_max 1.00000
_exptl_absorpt_correction_T_min 0.42123
_exptl_absorpt_correction_type multi-scan
_exptl_absorpt_process_details
;
CrysAlisPro, Agilent Technologies,
Version 1.171.37.33 (release 27-03-2014 CrysAlis171 .NET)
(compiled Mar 27 2014,17:12:48)
Empirical absorption correction using spherical harmonics,
implemented in SCALE3 ABSPACK scaling algorithm.
;
_exptl_crystal_colour 'dark blue'
_exptl_crystal_density_diffrn 1.747
_exptl_crystal_description cube
_exptl_crystal_F_000 942
_exptl_crystal_size_max 0.110
_exptl_crystal_size_mid 0.110
_exptl_crystal_size_min 0.080
_refine_diff_density_max 0.444
_refine_diff_density_min -0.290
_refine_diff_density_rms 0.077
_refine_ls_extinction_method none
_refine_ls_goodness_of_fit_ref 1.104
_refine_ls_hydrogen_treatment mixed
_refine_ls_matrix_type full
_refine_ls_number_parameters 47
_refine_ls_number_reflns 445
_refine_ls_number_restraints 32
_refine_ls_restrained_S_all 1.086
_refine_ls_R_factor_all 0.0500
_refine_ls_R_factor_gt 0.0373
_refine_ls_shift/su_max 0.000
_refine_ls_shift/su_mean 0.000
_refine_ls_structure_factor_coef Fsqd
_refine_ls_weighting_details 'w=1/[\s^2^(Fo^2^)+(0.0493P)^2^+3.9725P] where P=(Fo^2^+2Fc^2^)/3'
_refine_ls_weighting_scheme calc
_refine_ls_wR_factor_gt 0.1001
_refine_ls_wR_factor_ref 0.1066
_reflns_Friedel_coverage 0.000
_reflns_number_gt 348
_reflns_number_total 445
_reflns_threshold_expression 'I > 2\s(I)'
_cod_data_source_file d0ce00119h2.cif
_cod_data_source_block DMAFeFe_H2O-4
_cod_original_cell_volume 1748.59(7)
_cod_original_formula_sum 'C4.50 H9.50 Fe N0.75 O6.25'
_cod_database_code 7240176
_shelx_shelxl_version_number 2018/3
_shelx_space_group_comment
;
The symmetry employed for this shelxl refinement is uniquely defined
by the following loop, which should always be used as a source of
symmetry information in preference to the above space-group names.
They are only intended as comments.
;
_shelx_estimated_absorpt_t_min 0.834
_shelx_estimated_absorpt_t_max 0.875

loop_
_space_group_symop_operation_xyz
'x, y, z'
'-x, -y, z'
'-x, y, -z'
'x, -y, -z'
'z, x, y'
'z, -x, -y'
'-z, -x, y'
'-z, x, -y'
'y, z, x'
'-y, z, -x'
'y, -z, -x'
'-y, -z, x'
'x+1/2, y+1/2, z+1/2'
'-x+1/2, -y+1/2, z+1/2'
'-x+1/2, y+1/2, -z+1/2'
'x+1/2, -y+1/2, -z+1/2'
'z+1/2, x+1/2, y+1/2'
'z+1/2, -x+1/2, -y+1/2'
'-z+1/2, -x+1/2, y+1/2'
'-z+1/2, x+1/2, -y+1/2'
'y+1/2, z+1/2, x+1/2'
'-y+1/2, z+1/2, -x+1/2'
'y+1/2, -z+1/2, -x+1/2'
'-y+1/2, -z+1/2, x+1/2'
'-x, -y, -z'
'x, y, -z'
'x, -y, z'
'-x, y, z'
'-z, -x, -y'
'-z, x, y'
'z, x, -y'
'z, -x, y'
'-y, -z, -x'
'y, -z, x'
'-y, z, x'
'y, z, -x'
'-x+1/2, -y+1/2, -z+1/2'
'x+1/2, y+1/2, -z+1/2'
'x+1/2, -y+1/2, z+1/2'
'-x+1/2, y+1/2, z+1/2'
'-z+1/2, -x+1/2, -y+1/2'
'-z+1/2, x+1/2, y+1/2'
'z+1/2, x+1/2, -y+1/2'
'z+1/2, -x+1/2, y+1/2'
'-y+1/2, -z+1/2, -x+1/2'
'y+1/2, -z+1/2, x+1/2'
'-y+1/2, z+1/2, x+1/2'
'y+1/2, z+1/2, -x+1/2'

loop_
_atom_site_label
_atom_site_type_symbol
_atom_site_fract_x
_atom_site_fract_y
_atom_site_fract_z
_atom_site_U_iso_or_equiv
_atom_site_adp_type
_atom_site_occupancy
_atom_site_site_symmetry_order
_atom_site_calc_flag
_atom_site_refinement_flags_posn
_atom_site_refinement_flags_adp
_atom_site_refinement_flags_occupancy
_atom_site_disorder_assembly
_atom_site_disorder_group
Fe1 Fe 0.250000 0.250000 0.250000 0.0218(3) Uani 1 6 d S T P . .
O1 O 0.40847(14) 0.30702(15) 0.20458(16) 0.0390(5) Uani 1 1 d . . . . .
C1 C 0.500000 0.2797(4) 0.2413(3) 0.0363(8) Uani 1 2 d S T P . .
H1 H 0.500000 0.233549 0.303211 0.044 Uiso 1 2 calc R U P . .
C2 C 0.500000 -0.0971(10) 0.000000 0.084(3) Uani 1 4 d DS TU P . .
H2A H 0.561(5) -0.153(5) 0.000000 0.101 Uiso 0.75 2 d DS U P . .
H2B H 0.500000 -0.1515(17) 0.0624(4) 0.101 Uiso 0.75 2 d DS U P . .
N1 N 0.437(3) 0.000000 0.000000 0.079(5) Uani 0.25 4 d DS TU P A 1
H3 H 0.395(6) 0.000000 0.062(4) 0.095 Uiso 0.25 2 d DS U P B 1
H4 H 0.442(4) 0.000000 -0.104(6) 0.095 Uiso 0.25 2 d DS U P C 2
N2 N 0.500000 -0.0262(13) -0.0643(15) 0.020(4) Uiso 0.125 2 d DS U P A 2
O2 O 0.552(3) 0.500000 0.500000 0.11(2) Uiso 0.1667 4 d DS . P . .
H5 H 0.602(6) 0.445(4) 0.500000 0.138 Uiso 0.1667 2 d DS U P . .

loop_
_atom_site_aniso_label
_atom_site_aniso_U_11
_atom_site_aniso_U_22
_atom_site_aniso_U_33
_atom_site_aniso_U_23
_atom_site_aniso_U_13
_atom_site_aniso_U_12
Fe1 0.0218(3) 0.0218(3) 0.0218(3) 0.00065(15) 0.00065(15) 0.00065(15)
O1 0.0275(9) 0.0424(10) 0.0470(11) 0.0093(9) -0.0005(8) 0.0002(7)
C1 0.0294(18) 0.0381(18) 0.042(2) 0.0130(15) 0.000 0.000
C2 0.051(4) 0.127(8) 0.074(5) 0.000 0.000 0.000
N1 0.060(13) 0.126(12) 0.053(12) 0.000 0.000 0.000

loop_
_atom_type_symbol
_atom_type_description
_atom_type_scat_dispersion_real
_atom_type_scat_dispersion_imag
_atom_type_scat_source
C C 0.0034 0.0017 'International Tables Vol C Tables 4.2.6.8 and 6.1.1.4'
H H 0.0000 0.0000 'International Tables Vol C Tables 4.2.6.8 and 6.1.1.4'
O O 0.0114 0.0062 'International Tables Vol C Tables 4.2.6.8 and 6.1.1.4'
Fe Fe 0.3486 0.8531 'International Tables Vol C Tables 4.2.6.8 and 6.1.1.4'
N N 0.0066 0.0034 'International Tables Vol C Tables 4.2.6.8 and 6.1.1.4'

loop_
_geom_angle_atom_site_label_1
_geom_angle_atom_site_label_2
_geom_angle_atom_site_label_3
_geom_angle
_geom_angle_site_symmetry_1
_geom_angle_site_symmetry_3
_geom_angle_publ_flag
O1 Fe1 O1 180.00(4) 45 9 ?
O1 Fe1 O1 91.42(7) 45 41 ?
O1 Fe1 O1 88.58(7) 9 41 ?
O1 Fe1 O1 88.58(7) 45 5 ?
O1 Fe1 O1 91.42(7) 9 5 ?
O1 Fe1 O1 180.00(9) 41 5 ?
O1 Fe1 O1 91.42(7) 45 37 ?
O1 Fe1 O1 88.58(7) 9 37 ?
O1 Fe1 O1 91.42(7) 41 37 ?
O1 Fe1 O1 88.58(8) 5 37 ?
O1 Fe1 O1 88.58(7) 45 . ?
O1 Fe1 O1 91.42(8) 9 . ?
O1 Fe1 O1 88.58(7) 41 . ?
O1 Fe1 O1 91.42(8) 5 . ?
O1 Fe1 O1 180.0 37 . ?
C1 O1 Fe1 129.2(2) . . ?
O1 C1 O1 126.8(3) . 28_655 ?
N2 C2 N2 84.3(19) 26 . ?
N1 C2 N1 66(2) 2_655 . ?
C2 N1 C2 114(2) . 25_655 ?
N2 N2 C2 137.8(10) 2_655 . ?
C2 N2 N2 47.8(10) . 26 ?
C2 N2 C2 110.3(15) . 25_655 ?
O2 O2 O2 60.002(8) 33_666 29_666 ?
O2 O2 O2 90.004(1) 33_666 9 ?
O2 O2 O2 60.002(3) 29_666 9 ?
O2 O2 O2 60.002(1) 33_666 5 ?
O2 O2 O2 90.0 29_666 5 ?
O2 O2 O2 60.002(1) 9 5 ?
O2 O2 O2 45.002(10) 33_666 25_666 ?
O2 O2 O2 45.002(11) 29_666 25_666 ?
O2 O2 O2 45.002(10) 9 25_666 ?
O2 O2 O2 45.002(7) 5 25_666 ?

loop_
_geom_bond_atom_site_label_1
_geom_bond_atom_site_label_2
_geom_bond_distance
_geom_bond_site_symmetry_2
_geom_bond_publ_flag
Fe1 O1 2.1014(17) 45 ?
Fe1 O1 2.1014(17) 9 ?
Fe1 O1 2.1014(17) 41 ?
Fe1 O1 2.1014(17) 5 ?
Fe1 O1 2.1014(17) 37 ?
Fe1 O1 2.1014(17) . ?
O1 C1 1.233(2) . ?
C2 N2 1.154(18) 26 ?
C2 N2 1.154(18) . ?
C2 N1 1.397(18) 2_655 ?
C2 N1 1.397(18) . ?
C2 N2 1.68(2) 2_655 ?
C2 N2 1.68(2) 4 ?
N2 N2 0.63(3) 2_655 ?
N2 N2 1.55(4) 26 ?
O2 O2 0.88(6) 33_666 ?
O2 O2 0.88(6) 29_666 ?
O2 O2 0.88(6) 9 ?
O2 O2 0.88(6) 5 ?
O2 O2 1.24(8) 25_666 ?
